data_1535112
loop_
_publ_author_name
'Belokoneva, E.L.'
'Dolgushin, F.M.'
'Antipin, M.Yu.'
'Mill', B.V.'
'Struchkov, Yu.T.'

_publ_section_title
;
 Study of phase transition in Tl Sb O Ge O4 crystals in the temperature
 range 123-293 K
;
_journal_name_full 'Zhurnal Neorganicheskoi Khimii'
_journal_page_first 631
_journal_page_last 636
_journal_volume 38
_journal_year 1993
_chemical_formula_sum 'Ge O5 Sb Tl'
_chemical_name_systematic 'Tl Sb O (Ge O4)'
_space_group_IT_number 33
_symmetry_space_group_name_Hall 'P 2c -2n'
_symmetry_space_group_name_H-M 'P n a 21'
_cell_angle_alpha 90
_cell_angle_beta 90
_cell_angle_gamma 90
_cell_formula_units_Z 8
_cell_length_a 13.358
_cell_length_b 6.664
_cell_length_c 10.762
_cell_volume 958.009
_citation_journal_id_ASTM ZNOKAQ
_cod_data_source_file Belokoneva_ZNOKAQ_1993_1363.cif
_cod_data_source_block Ge1O5Sb1Tl1
_cod_original_cell_volume 958.0086
_cod_original_formula_sum 'Ge1 O5 Sb1 Tl1'
_cod_database_code 1535112

loop_
_symmetry_equiv_pos_as_xyz
x,y,z
-x,-y,z+1/2
-x+1/2,y+1/2,z+1/2
x+1/2,-y+1/2,z

loop_
_atom_site_label
_atom_site_type_symbol
_atom_site_fract_x
_atom_site_fract_y
_atom_site_fract_z
_atom_site_occupancy
_atom_site_U_iso_or_equiv
O7 O-2 0.2753 0.556 0.3863 1 0.0
Sb2 Sb+5 0.3806 0.5082 0 1 0.0
O1 O-2 0.4854 0.4926 0.8751 1 0.0
O6 O-2 0.6088 0.7809 0.5341 1 0.0
Ge2 Ge+4 0.1819 0.5103 0.5016 1 0.0
Tl2 Tl+1 0.3908 0.792 0.6242 0.4 0.0
Tl1 Tl+1 0.3879 0.7816 0.6562 0.6 0.0
O9 O-2 0.2236 0.9697 0.3772 1 0.0
Sb1 Sb+5 0.2444 0.2565 0.756 1 0.0
O10 O-2 0.7205 0.4506 0.6342 1 0.0
O3 O-2 0.3891 0.1671 0.7444 1 0.0
O2 O-2 0.9969 0.9498 0.1162 1 0.0
O5 O-2 0.1121 0.305 0.4618 1 0.0
O8 O-2 0.763 0.0414 0.6274 1 0.0
Tl3 Tl+1 0.1073 0.7046 0.9173 1 0.0
O4 O-2 0.8986 0.6671 0.2722 1 0.0
Ge1 Ge+4 0.4967 0.3172 0.7502 1 0.0
